data_7061710
loop_
_publ_author_name
'Tiunova, A. V.'
'Kazakova, A. V.'
'Korchagin, D. V.'
'Shilov, G. V.'
'Zakharov, K. V.'
'Vasiliev, A. N.'
'Yagubskii, E. B.'

_publ_section_title
;
 The effect of fluorine substituents on the crystal structure and spin
 crossover behavior of the cation [MnIII(3,5-diHal-sal2323)]+ complex
 family with BPh4 anions
;
_journal_issue 35
_journal_name_full 'New Journal of Chemistry'
_journal_page_first 16880
_journal_page_last 16888
_journal_paper_doi 10.1039/D2NJ02872G
_journal_volume 46
_journal_year 2022
_chemical_absolute_configuration unk
_chemical_formula_moiety 'C22 H24 Br2 F2 Mn N4 O2, C24 H20 B'
_chemical_formula_sum 'C46 H44 B Br2 F2 Mn N4 O2'
_chemical_formula_weight 948.42
_space_group_crystal_system triclinic
_space_group_IT_number 1
_space_group_name_Hall 'P 1'
_space_group_name_H-M_alt 'P 1'
_atom_sites_solution_hydrogens geom
_audit_creation_method SHELXL-2018/3
_audit_update_record
;
2022-03-29 deposited with the CCDC.	2022-08-08 downloaded from the CCDC.
;
_cell_angle_alpha 105.615(6)
_cell_angle_beta 102.221(5)
_cell_angle_gamma 111.652(6)
_cell_formula_units_Z 2
_cell_length_a 13.0486(7)
_cell_length_b 13.4558(9)
_cell_length_c 14.2222(9)
_cell_measurement_reflns_used 4697
_cell_measurement_temperature 100.0(1)
_cell_measurement_theta_max 31.5986
_cell_measurement_theta_min 2.9761
_cell_volume 2096.0(3)
_computing_cell_refinement 'CrysAlisPro 1.171.39.46 (Rigaku OD, 2018)'
_computing_data_collection 'CrysAlisPro 1.171.39.46 (Rigaku OD, 2018)'
_computing_data_reduction 'CrysAlisPro 1.171.39.46 (Rigaku OD, 2018)'
_computing_structure_refinement 'SHELXL-2018/3 (Sheldrick, 2018)'
_computing_structure_solution 'SIR92 (Giacovazzo et al, 1992)'
_diffrn_ambient_temperature 100.0(1)
_diffrn_detector_area_resol_mean 16.2060
_diffrn_measured_fraction_theta_full 0.999
_diffrn_measured_fraction_theta_max 0.999
_diffrn_measurement_device_type 'Xcalibur, Eos'
_diffrn_measurement_method '\w scans'
_diffrn_radiation_monochromator graphite
_diffrn_radiation_source 'Enhance (Mo) X-ray Source'
_diffrn_radiation_type 'Mo K\a'
_diffrn_radiation_wavelength 0.7107
_diffrn_reflns_av_R_equivalents 0.0358
_diffrn_reflns_av_unetI/netI 0.0764
_diffrn_reflns_Laue_measured_fraction_full 0.999
_diffrn_reflns_Laue_measured_fraction_max 0.999
_diffrn_reflns_limit_h_max 17
_diffrn_reflns_limit_h_min -15
_diffrn_reflns_limit_k_max 17
_diffrn_reflns_limit_k_min -18
_diffrn_reflns_limit_l_max 19
_diffrn_reflns_limit_l_min -18
_diffrn_reflns_number 18399
_diffrn_reflns_point_group_measured_fraction_full 0.668
_diffrn_reflns_point_group_measured_fraction_max 0.633
_diffrn_reflns_theta_full 25.242
_diffrn_reflns_theta_max 29.069
_diffrn_reflns_theta_min 2.982
_exptl_absorpt_coefficient_mu 2.274
_exptl_absorpt_correction_T_max 1.00000
_exptl_absorpt_correction_T_min 0.84566
_exptl_absorpt_correction_type multi-scan
_exptl_absorpt_process_details
;
CrysAlisPro, Agilent Technologies,
Version 1.171.36.20 (release 27-06-2012 CrysAlis171 .NET)
(compiled Jul 11 2012,15:38:31)
Empirical absorption correction using spherical harmonics,
 implemented in SCALE3 ABSPACK scaling algorithm.
;
_exptl_crystal_colour black
_exptl_crystal_density_diffrn 1.503
_exptl_crystal_description prism
_exptl_crystal_F_000 964
_exptl_crystal_size_max 0.45
_exptl_crystal_size_mid 0.2
_exptl_crystal_size_min 0.2
_refine_diff_density_max 2.678
_refine_diff_density_min -2.319
_refine_diff_density_rms 0.161
_refine_ls_abs_structure_details
;
 Flack x determined using 2199 quotients [(I+)-(I-)]/[(I+)+(I-)]
 (Parsons, Flack and Wagner, Acta Cryst. B69 (2013) 249-259).
;
_refine_ls_abs_structure_Flack 0.025(12)
_refine_ls_extinction_method none
_refine_ls_goodness_of_fit_ref 1.049
_refine_ls_hydrogen_treatment constr
_refine_ls_matrix_type full
_refine_ls_number_parameters 1045
_refine_ls_number_reflns 14200
_refine_ls_number_restraints 9
_refine_ls_restrained_S_all 1.049
_refine_ls_R_factor_all 0.0916
_refine_ls_R_factor_gt 0.0760
_refine_ls_shift/su_max 0.000
_refine_ls_shift/su_mean 0.000
_refine_ls_structure_factor_coef Fsqd
_refine_ls_weighting_details 'w=1/[\s^2^(Fo^2^)+(0.0990P)^2^+10.8716P] where P=(Fo^2^+2Fc^2^)/3'
_refine_ls_weighting_scheme calc
_refine_ls_wR_factor_gt 0.1975
_refine_ls_wR_factor_ref 0.2100
_reflns_Friedel_coverage 0.267
_reflns_Friedel_fraction_full 0.337
_reflns_Friedel_fraction_max 0.266
_reflns_number_gt 11894
_reflns_number_total 14200
_reflns_threshold_expression 'I > 2\s(I)'
_cod_data_source_file d2nj02872g2.cif
_cod_data_source_block 6_100
_cod_depositor_comments
;
Adding full bibliography for 7061703--7061711.cif.

2024-09-02
Z value and formula fixed to values more according to usual
chemical conventions.                 miguel
;
_cod_original_formula_sum 'C92 H88 B2 Br4 F4 Mn2 N8 O4'
_cod_original_formula_weight 1896.84
_cod_original_formula_moiety '2(C22 H24 Br2 F2 Mn N4 O2), 2(C24 H20 B)'
_cod_original_formula_units_Z 1
_cod_original_cell_volume 2096.0(2)
_cod_database_code 7061710
_shelx_shelxl_version_number 2018/3
_shelx_space_group_comment
;
The symmetry employed for this shelxl refinement is uniquely defined
by the following loop, which should always be used as a source of
symmetry information in preference to the above space-group names.
They are only intended as comments.
;

loop_
_space_group_symop_operation_xyz
'x, y, z'

loop_
_atom_site_label
_atom_site_type_symbol
_atom_site_fract_x
_atom_site_fract_y
_atom_site_fract_z
_atom_site_U_iso_or_equiv
_atom_site_adp_type
_atom_site_occupancy
_atom_site_site_symmetry_order
_atom_site_calc_flag
_atom_site_refinement_flags_posn
_atom_site_refinement_flags_adp
_atom_site_refinement_flags_occupancy
_atom_site_disorder_assembly
_atom_site_disorder_group
Br4 Br 0.16054(10) 0.03386(8) 0.48547(9) 0.0287(3) Uani 1 1 d . . . . .
Br2 Br -0.80538(10) -1.00566(10) -0.01145(9) 0.0330(3) Uani 1 1 d . . . . .
Mn1 Mn -0.32268(12) -0.83702(11) 0.45812(11) 0.0157(3) Uani 1 1 d . . . . .
Mn2 Mn 0.31052(13) 0.53104(11) 0.94936(11) 0.0166(3) Uani 1 1 d . . . . .
Br1 Br -0.01479(18) -0.20472(12) 0.60909(18) 0.0681(6) Uani 1 1 d . . . . .
Br3 Br 0.95654(13) 0.88808(14) 1.1359(2) 0.0725(7) Uani 1 1 d . . . . .
O1 O -0.1754(6) -0.7086(6) 0.5321(6) 0.0191(14) Uani 1 1 d . . . . .
F3 F 0.5558(5) 0.8986(5) 1.0417(5) 0.0245(13) Uani 1 1 d . . . . .
F1 F 0.0441(6) -0.5745(6) 0.5498(6) 0.0294(14) Uani 1 1 d . . . . .
O3 O 0.4318(6) 0.6817(6) 1.0220(5) 0.0188(14) Uani 1 1 d . . . . .
O4 O 0.1857(6) 0.3822(6) 0.8720(5) 0.0196(14) Uani 1 1 d . . . . .
O2 O -0.4687(6) -0.9649(6) 0.3771(5) 0.0173(14) Uani 1 1 d . . . . .
F2 F -0.7003(6) -1.0831(6) 0.3266(6) 0.0327(15) Uani 1 1 d . . . . .
F4 F 0.0776(7) 0.1546(5) 0.8277(6) 0.0376(18) Uani 1 1 d . . . . .
C9 C -0.6613(9) -1.0367(8) 0.2610(8) 0.0202(19) Uani 1 1 d . . . . .
N5 N 0.3072(8) 0.5506(7) 0.8084(7) 0.0214(18) Uani 1 1 d . . . . .
C12 C -0.5783(10) -0.9424(9) 0.1260(9) 0.022(2) Uani 1 1 d . . . . .
H12A H -0.550797 -0.913298 0.079079 0.026 Uiso 1 1 calc R U . . .
N3 N -0.2257(8) -0.9409(7) 0.4706(7) 0.0205(17) Uani 1 1 d . . . . .
H33A H -0.278803 -1.020691 0.421768 0.025 Uiso 1 1 calc R U . . .
C24 C 0.6142(9) 0.8353(8) 1.0531(7) 0.0161(18) Uani 1 1 d . . . . .
C57 C 0.5115(11) -0.3174(9) 0.4215(9) 0.025(2) Uani 1 1 d . . . . .
N1 N -0.4008(8) -0.7271(7) 0.5024(6) 0.0180(16) Uani 1 1 d . . . . .
C13 C -0.4977(9) -0.9312(8) 0.2181(8) 0.0186(19) Uani 1 1 d . . . . .
C2 C -0.0326(9) -0.5275(9) 0.5520(8) 0.022(2) Uani 1 1 d . . . . .
N6 N 0.4342(8) 0.4703(7) 0.9950(6) 0.0179(16) Uani 1 1 d . . . . .
C35 C 0.2283(9) 0.3431(8) 0.7117(8) 0.0178(19) Uani 1 1 d . . . . .
N7 N 0.2687(8) 0.5084(8) 1.0858(7) 0.0237(19) Uani 1 1 d . . . . .
H77B H 0.336143 0.569088 1.146862 0.028 Uiso 1 1 calc R U . . .
C1 C -0.1481(9) -0.6022(8) 0.5384(8) 0.0167(18) Uani 1 1 d . . . . .
C10 C -0.7380(9) -1.0463(9) 0.1730(9) 0.025(2) Uani 1 1 d . . . . .
H10A H -0.818538 -1.086769 0.157358 0.030 Uiso 1 1 calc R U . . .
N8 N 0.1920(8) 0.6135(8) 0.9555(7) 0.025(2) Uani 1 1 d . . . . .
H88B H 0.114167 0.555287 0.905108 0.030 Uiso 1 1 calc R U . . .
N2 N -0.2924(8) -0.8442(7) 0.3171(7) 0.0219(18) Uani 1 1 d . . . . .
C27 C 0.7267(9) 0.7031(9) 1.0727(9) 0.023(2) Uani 1 1 d . . . . .
H27A H 0.766354 0.658774 1.078165 0.027 Uiso 1 1 calc R U . . .
C33 C 0.1682(9) 0.1462(8) 0.6049(8) 0.022(2) Uani 1 1 d . . . . .
C34 C 0.2205(9) 0.2616(8) 0.6215(8) 0.0194(19) Uani 1 1 d . . . . .
H34A H 0.250430 0.285406 0.573280 0.023 Uiso 1 1 calc R U . . .
C31 C 0.1249(9) 0.1900(8) 0.7617(8) 0.022(2) Uani 1 1 d . . . . .
C8 C -0.5374(9) -0.9739(8) 0.2894(7) 0.0168(18) Uani 1 1 d . U . . .
C11 C -0.6964(9) -0.9962(9) 0.1074(9) 0.024(2) Uani 1 1 d . . . . .
C29 C 0.5452(10) 0.5321(8) 1.0348(8) 0.021(2) Uani 1 1 d . . . . .
H29A H 0.590927 0.498560 1.058238 0.025 Uiso 1 1 calc R U . . .
C25 C 0.7340(9) 0.8864(9) 1.0784(8) 0.020(2) Uani 1 1 d . . . . .
H25A H 0.775799 0.962836 1.086452 0.024 Uiso 1 1 calc R U . . .
C30 C 0.1815(8) 0.3082(8) 0.7840(8) 0.0177(18) Uani 1 1 d . . . . .
C58 C 0.4672(12) -0.2825(9) 0.3422(8) 0.030(3) Uani 1 1 d . . . . .
H58A H 0.389948 -0.293350 0.325782 0.036 Uiso 1 1 calc R U . . .
C19 C -0.3134(10) -0.9662(9) 0.6033(9) 0.026(2) Uani 1 1 d . . . . .
H19A H -0.375558 -1.041573 0.555035 0.031 Uiso 1 1 calc R U . . .
H19B H -0.298394 -0.966236 0.673087 0.031 Uiso 1 1 calc R U . . .
C3 C 0.0079(11) -0.4113(9) 0.5697(9) 0.028(2) Uani 1 1 d . . . . .
H3A H 0.085051 -0.365797 0.576950 0.034 Uiso 1 1 calc R U . . .
C26 C 0.7890(9) 0.8193(10) 1.0913(10) 0.028(2) Uani 1 1 d . . . . .
N4 N -0.3493(8) -0.8750(7) 0.5972(8) 0.0220(18) Uani 1 1 d . . . . .
H44C H -0.293929 -0.804804 0.658508 0.026 Uiso 1 1 calc R U . . .
C48 C 0.2742(10) -0.7711(9) 0.3220(8) 0.027(2) Uani 1 1 d . . . . .
H48A H 0.241197 -0.851146 0.289219 0.033 Uiso 1 1 calc R U . . .
C15 C -0.1709(9) -0.8163(10) 0.3165(9) 0.027(2) Uani 1 1 d . . . . .
H15A H -0.116349 -0.740384 0.369471 0.032 Uiso 1 1 calc R U . . .
H15B H -0.167597 -0.814528 0.249407 0.032 Uiso 1 1 calc R U . . .
C56 C 0.2189(10) -0.4013(10) 0.3859(8) 0.025(2) Uani 1 1 d . . . . .
H56A H 0.205984 -0.469654 0.335818 0.030 Uiso 1 1 calc R U . . .
C23 C 0.5447(9) 0.7180(9) 1.0373(8) 0.0200(19) Uani 1 1 d . . . . .
C6 C -0.2280(9) -0.5527(8) 0.5394(8) 0.021(2) Uani 1 1 d . . . . .
C45 C 0.3688(9) -0.5262(9) 0.4178(7) 0.0175(19) Uani 1 1 d . . . . .
C38 C 0.3537(11) 0.3718(9) 1.1022(9) 0.028(2) Uani 1 1 d . . . . .
H38A H 0.420992 0.433841 1.161108 0.034 Uiso 1 1 calc R U . . .
H38B H 0.335918 0.301419 1.115673 0.034 Uiso 1 1 calc R U . . .
C67 C 0.5756(10) -0.4064(10) 0.7440(9) 0.025(2) Uani 1 1 d . . . . .
H67A H 0.569997 -0.465125 0.768347 0.030 Uiso 1 1 calc R U . . .
C63 C 0.5073(10) -0.3521(8) 0.5998(9) 0.024(2) Uani 1 1 d . . . . .
C37 C 0.3885(10) 0.3572(9) 1.0079(9) 0.025(2) Uani 1 1 d . . . . .
H37A H 0.321135 0.299324 0.946840 0.030 Uiso 1 1 calc R U . . .
H37B H 0.448862 0.331194 1.015404 0.030 Uiso 1 1 calc R U . . .
C50 C 0.4259(10) -0.5796(9) 0.3643(8) 0.023(2) Uani 1 1 d . . . . .
H50A H 0.496719 -0.532926 0.360202 0.028 Uiso 1 1 calc R U . . .
B1 B 0.4266(12) -0.3868(10) 0.4792(10) 0.023(2) Uani 1 1 d . . . . .
C46 C 0.2656(10) -0.6019(9) 0.4239(8) 0.022(2) Uani 1 1 d . . . . .
H46A H 0.226951 -0.570675 0.461468 0.027 Uiso 1 1 calc R U . . .
C44 C 0.3280(10) 0.6643(8) 0.8022(9) 0.022(2) Uani 1 1 d . . . . .
H44A H 0.331447 0.662190 0.734218 0.026 Uiso 1 1 calc R U . . .
H44B H 0.402653 0.724005 0.854427 0.026 Uiso 1 1 calc R U . . .
C60 C 0.6511(13) -0.2177(9) 0.3114(10) 0.037(3) Uani 1 1 d . . . . .
H60A H 0.695254 -0.190050 0.272528 0.044 Uiso 1 1 calc R U . . .
C36 C 0.2734(9) 0.4636(8) 0.7218(8) 0.0195(19) Uani 1 1 d . . . . .
H36A H 0.278268 0.479223 0.662647 0.023 Uiso 1 1 calc R U . . .
C14 C -0.3730(9) -0.8786(8) 0.2316(8) 0.0194(19) Uani 1 1 d . . . . .
H14A H -0.351867 -0.870116 0.174668 0.023 Uiso 1 1 calc R U . . .
C47 C 0.2175(10) -0.7213(9) 0.3768(9) 0.026(2) Uani 1 1 d . . . . .
H47A H 0.147416 -0.768000 0.381897 0.031 Uiso 1 1 calc R U . . .
C32 C 0.1182(10) 0.1079(8) 0.6738(8) 0.023(2) Uani 1 1 d . . . . .
H32A H 0.081236 0.029435 0.661229 0.027 Uiso 1 1 calc R U . . .
C68 C 0.5055(9) -0.4340(9) 0.6426(8) 0.021(2) Uani 1 1 d . . . . .
H68A H 0.454817 -0.511419 0.601500 0.025 Uiso 1 1 calc R U . . .
C43 C 0.2293(10) 0.6924(8) 0.8199(9) 0.024(2) Uani 1 1 d . . . . .
H43A H 0.236962 0.759509 0.803172 0.029 Uiso 1 1 calc R U . . .
H43B H 0.155133 0.628051 0.771190 0.029 Uiso 1 1 calc R U . . .
C41 C 0.1813(10) 0.6363(10) 1.0589(9) 0.029(2) Uani 1 1 d . . . . .
H41A H 0.114095 0.651464 1.058414 0.035 Uiso 1 1 calc R U . . .
H41B H 0.251158 0.704390 1.109746 0.035 Uiso 1 1 calc R U . . .
C18 C -0.2030(10) -0.9416(9) 0.5761(9) 0.025(2) Uani 1 1 d . . . . .
H18A H -0.140448 -0.867088 0.625760 0.030 Uiso 1 1 calc R U . . .
H18B H -0.177921 -1.000354 0.579639 0.030 Uiso 1 1 calc R U . . .
C61 C 0.6973(13) -0.2442(10) 0.3922(12) 0.036(3) Uani 1 1 d . . . . .
H61A H 0.776122 -0.228438 0.411819 0.044 Uiso 1 1 calc R U . . .
C39 C 0.2486(10) 0.3984(10) 1.0979(8) 0.026(2) Uani 1 1 d . . . . .
H39A H 0.180260 0.336094 1.040085 0.031 Uiso 1 1 calc R U . . .
H39B H 0.231480 0.400868 1.161391 0.031 Uiso 1 1 calc R U . . .
C7 C -0.3475(10) -0.6166(9) 0.5324(8) 0.022(2) Uani 1 1 d . . . . .
H7A H -0.388404 -0.575203 0.550844 0.026 Uiso 1 1 calc R U . . .
C4 C -0.0700(13) -0.3652(9) 0.5761(10) 0.037(3) Uani 1 1 d . . . . .
C52 C 0.3349(11) -0.2421(9) 0.5473(9) 0.026(2) Uani 1 1 d . . . . .
H52A H 0.400224 -0.201457 0.608243 0.032 Uiso 1 1 calc R U . . .
C21 C -0.4990(10) -0.8029(10) 0.6138(9) 0.026(2) Uani 1 1 d . . . . .
H21A H -0.571174 -0.821810 0.629267 0.031 Uiso 1 1 calc R U . . .
H21B H -0.437471 -0.733967 0.671480 0.031 Uiso 1 1 calc R U . . .
C17 C -0.1135(9) -0.9048(9) 0.4469(9) 0.025(2) Uani 1 1 d . . . . .
H17A H -0.080232 -0.957192 0.453908 0.030 Uiso 1 1 calc R U . . .
H17B H -0.057073 -0.827639 0.496762 0.030 Uiso 1 1 calc R U . . .
C16 C -0.1349(10) -0.9054(10) 0.3369(9) 0.027(2) Uani 1 1 d . . . . .
H16A H -0.063570 -0.894115 0.321331 0.033 Uiso 1 1 calc R U . . .
H16B H -0.195734 -0.981496 0.288598 0.033 Uiso 1 1 calc R U . . .
C20 C -0.4665(10) -0.9039(10) 0.6051(9) 0.027(2) Uani 1 1 d . . . . .
H20A H -0.468631 -0.923303 0.665863 0.033 Uiso 1 1 calc R U . . .
H20B H -0.524605 -0.971440 0.544202 0.033 Uiso 1 1 calc R U . . .
C62 C 0.6293(12) -0.2936(10) 0.4443(11) 0.035(3) Uani 1 1 d . . . . .
H62A H 0.663424 -0.312025 0.497158 0.042 Uiso 1 1 calc R U . . .
C49 C 0.3797(12) -0.7018(10) 0.3163(9) 0.029(2) Uani 1 1 d . . . . .
H49A H 0.419624 -0.734434 0.281822 0.035 Uiso 1 1 calc R U . . .
C55 C 0.1358(10) -0.3608(10) 0.3683(9) 0.026(2) Uani 1 1 d . . . . .
H55A H 0.069417 -0.402027 0.308193 0.031 Uiso 1 1 calc R U . . .
C51 C 0.3220(9) -0.3450(9) 0.4753(8) 0.0188(19) Uani 1 1 d . . . . .
C59 C 0.5333(12) -0.2342(9) 0.2899(9) 0.031(3) Uani 1 1 d . . . . .
H59A H 0.501239 -0.211732 0.239393 0.038 Uiso 1 1 calc R U . . .
C40 C 0.1663(11) 0.5340(11) 1.0895(10) 0.032(3) Uani 1 1 d . . . . .
H40A H 0.163014 0.551278 1.159242 0.039 Uiso 1 1 calc R U . . .
H40B H 0.093419 0.467005 1.041975 0.039 Uiso 1 1 calc R U . . .
C28 C 0.6055(9) 0.6529(8) 1.0458(8) 0.0194(19) Uani 1 1 d . . . . .
C53 C 0.2542(11) -0.1988(9) 0.5310(10) 0.030(2) Uani 1 1 d . . . . .
H53A H 0.267698 -0.129532 0.580232 0.037 Uiso 1 1 calc R U . . .
C22 C -0.5154(9) -0.7770(9) 0.5166(8) 0.022(2) Uani 1 1 d . . . . .
H22A H -0.569672 -0.847539 0.456735 0.027 Uiso 1 1 calc R U . . .
H22B H -0.548368 -0.722669 0.522104 0.027 Uiso 1 1 calc R U . . .
C42 C 0.2237(10) 0.7161(9) 0.9270(9) 0.027(2) Uani 1 1 d . . . . .
H42A H 0.299538 0.776450 0.976723 0.032 Uiso 1 1 calc R U . . .
H42B H 0.166192 0.744982 0.932125 0.032 Uiso 1 1 calc R U . . .
C5 C -0.1853(12) -0.4332(9) 0.5610(9) 0.029(2) Uani 1 1 d . . . . .
H5A H -0.236110 -0.399921 0.564956 0.035 Uiso 1 1 calc R U . . .
C54 C 0.1526(11) -0.2575(10) 0.4416(9) 0.029(2) Uani 1 1 d . . . . .
H54A H 0.098143 -0.228738 0.431386 0.034 Uiso 1 1 calc R U . . .
C64 C 0.5870(12) -0.2365(10) 0.6684(11) 0.039(3) Uani 1 1 d . . . . .
H64A H 0.593530 -0.177292 0.644575 0.047 Uiso 1 1 calc R U . . .
C65 C 0.6555(12) -0.2081(10) 0.7693(10) 0.039(3) Uani 1 1 d . . . . .
H65A H 0.704443 -0.130917 0.812423 0.047 Uiso 1 1 calc R U . . .
C66 C 0.6514(11) -0.2954(10) 0.8068(9) 0.032(3) Uani 1 1 d . . . . .
H66A H 0.699825 -0.277159 0.873508 0.039 Uiso 1 1 calc R U . . .
C82 C 0.8792(8) 0.3475(8) 0.8533(7) 0.0169(18) Uani 1 1 d . . . . .
H82A H 0.901487 0.290134 0.857028 0.020 Uiso 1 1 calc R U . . .
C71 C 0.4170(10) 0.1407(11) 0.8167(9) 0.029(2) Uani 1 1 d . . . . .
H71A H 0.362680 0.164356 0.790144 0.035 Uiso 1 1 calc R U . . .
C80 C 0.9225(9) 0.2891(9) 1.1199(8) 0.0186(19) Uani 1 1 d . . . . .
H80A H 0.921579 0.351057 1.167848 0.022 Uiso 1 1 calc R U . . .
C73 C 0.4634(12) -0.0029(10) 0.8531(12) 0.038(3) Uani 1 1 d . . . . .
H73A H 0.439989 -0.078489 0.849258 0.046 Uiso 1 1 calc R U . . .
C75 C 0.8461(9) 0.2436(8) 1.0188(8) 0.0202(19) Uani 1 1 d . . . . .
B2 B 0.7568(11) 0.2953(9) 0.9799(9) 0.018(2) Uani 1 1 d . . . . .
C81 C 0.8065(9) 0.3671(8) 0.9079(8) 0.0177(18) Uani 1 1 d . . . . .
C84 C 0.8963(10) 0.5008(9) 0.7917(9) 0.025(2) Uani 1 1 d . . . . .
H84A H 0.926002 0.544817 0.754550 0.030 Uiso 1 1 calc R U . . .
C86 C 0.7837(9) 0.4602(9) 0.9013(8) 0.022(2) Uani 1 1 d . . . . .
H86A H 0.736369 0.478892 0.936029 0.026 Uiso 1 1 calc R U . . .
C70 C 0.5363(10) 0.2206(10) 0.8648(8) 0.025(2) Uani 1 1 d . . . . .
H70A H 0.559336 0.295490 0.866857 0.030 Uiso 1 1 calc R U . . .
C89 C 0.8323(11) 0.5644(10) 1.2332(10) 0.032(2) Uani 1 1 d . . . . .
H89A H 0.887126 0.641970 1.266825 0.039 Uiso 1 1 calc R U . . .
C87 C 0.7511(9) 0.3807(9) 1.0833(8) 0.0195(19) Uani 1 1 d . . . . .
C77 C 0.9306(11) 0.1043(9) 0.9840(10) 0.026(2) Uani 1 1 d . . . . .
H77A H 0.930716 0.040882 0.937276 0.032 Uiso 1 1 calc R U . . .
C88 C 0.8339(10) 0.4973(9) 1.1404(9) 0.024(2) Uani 1 1 d . . . . .
H88A H 0.892208 0.531135 1.115025 0.029 Uiso 1 1 calc R U . . .
C91 C 0.6675(12) 0.4029(12) 1.2226(9) 0.032(3) Uani 1 1 d . . . . .
H91A H 0.611758 0.370012 1.250689 0.038 Uiso 1 1 calc R U . . .
C92 C 0.6670(11) 0.3366(10) 1.1276(8) 0.025(2) Uani 1 1 d . . . . .
H92A H 0.608691 0.260485 1.092652 0.030 Uiso 1 1 calc R U . . .
C79 C 1.0016(9) 0.2480(9) 1.1549(9) 0.024(2) Uani 1 1 d . . . . .
H79A H 1.050647 0.282525 1.224292 0.029 Uiso 1 1 calc R U . . .
C69 C 0.6215(9) 0.1923(9) 0.9095(8) 0.022(2) Uani 1 1 d . . . . .
C78 C 1.0067(10) 0.1577(10) 1.0877(10) 0.029(2) Uani 1 1 d . . . . .
H78A H 1.060468 0.131768 1.110559 0.035 Uiso 1 1 calc R U . . .
C83 C 0.9199(9) 0.4093(9) 0.7935(8) 0.022(2) Uani 1 1 d . . . . .
H83A H 0.963179 0.388771 0.754736 0.027 Uiso 1 1 calc R U . . .
C85 C 0.8283(10) 0.5247(10) 0.8458(9) 0.028(2) Uani 1 1 d . . . . .
H85A H 0.811404 0.586012 0.845477 0.033 Uiso 1 1 calc R U . . .
C74 C 0.5807(11) 0.0769(10) 0.9027(10) 0.032(3) Uani 1 1 d . . . . .
H74A H 0.634039 0.053804 0.932473 0.038 Uiso 1 1 calc R U . . .
C76 C 0.8537(10) 0.1500(9) 0.9529(9) 0.023(2) Uani 1 1 d . . . . .
H76A H 0.804487 0.115579 0.883640 0.028 Uiso 1 1 calc R U . . .
C72 C 0.3793(11) 0.0279(11) 0.8084(9) 0.034(3) Uani 1 1 d . . . . .
H72A H 0.300674 -0.026042 0.774378 0.041 Uiso 1 1 calc R U . . .
C90 C 0.7515(13) 0.5176(11) 1.2748(10) 0.036(3) Uani 1 1 d . . . . .
H90A H 0.752194 0.562022 1.337852 0.043 Uiso 1 1 calc R U . . .

loop_
_atom_site_aniso_label
_atom_site_aniso_U_11
_atom_site_aniso_U_22
_atom_site_aniso_U_33
_atom_site_aniso_U_23
_atom_site_aniso_U_13
_atom_site_aniso_U_12
Br4 0.0306(6) 0.0158(4) 0.0310(6) -0.0024(4) 0.0076(5) 0.0115(4)
Br2 0.0255(6) 0.0402(7) 0.0310(6) 0.0089(5) 0.0021(5) 0.0200(5)
Mn1 0.0137(7) 0.0118(6) 0.0175(7) 0.0038(6) 0.0039(6) 0.0036(5)
Mn2 0.0163(7) 0.0113(6) 0.0163(7) 0.0019(6) 0.0056(6) 0.0027(6)
Br1 0.0764(13) 0.0158(6) 0.1089(16) 0.0216(8) 0.0405(12) 0.0147(7)
Br3 0.0177(6) 0.0415(8) 0.162(2) 0.0491(11) 0.0250(9) 0.0136(6)
O1 0.019(4) 0.012(3) 0.022(4) 0.006(3) 0.004(3) 0.005(3)
F3 0.019(3) 0.017(3) 0.033(3) 0.006(3) 0.003(3) 0.010(3)
F1 0.018(3) 0.026(3) 0.039(4) 0.011(3) 0.007(3) 0.008(3)
O3 0.011(3) 0.013(3) 0.022(4) -0.002(3) 0.001(3) 0.004(3)
O4 0.020(4) 0.015(3) 0.015(3) 0.001(3) 0.006(3) 0.003(3)
O2 0.013(3) 0.015(3) 0.018(3) 0.005(3) 0.003(3) 0.003(3)
F2 0.023(3) 0.033(3) 0.033(4) 0.009(3) 0.009(3) 0.007(3)
F4 0.046(5) 0.015(3) 0.034(4) 0.004(3) 0.015(3) -0.002(3)
C9 0.015(5) 0.015(4) 0.020(5) -0.003(4) 0.004(4) 0.004(4)
N5 0.026(5) 0.009(3) 0.023(4) -0.001(3) 0.012(4) 0.004(3)
C12 0.029(6) 0.017(4) 0.026(5) 0.010(4) 0.015(5) 0.013(4)
N3 0.019(4) 0.013(4) 0.024(4) 0.002(3) 0.005(4) 0.007(3)
C24 0.017(5) 0.014(4) 0.016(4) 0.001(4) 0.001(4) 0.011(4)
C57 0.034(6) 0.017(5) 0.026(5) 0.011(4) 0.016(5) 0.011(5)
N1 0.019(4) 0.017(4) 0.016(4) 0.007(3) 0.005(3) 0.007(3)
C13 0.017(5) 0.013(4) 0.020(5) -0.004(4) 0.005(4) 0.009(4)
C2 0.022(5) 0.023(5) 0.015(5) 0.005(4) 0.001(4) 0.008(4)
N6 0.021(4) 0.017(4) 0.016(4) 0.005(3) 0.008(3) 0.007(3)
C35 0.016(4) 0.008(4) 0.023(5) -0.003(4) 0.001(4) 0.008(4)
N7 0.017(4) 0.025(4) 0.020(4) 0.005(4) 0.007(3) 0.002(4)
C1 0.019(5) 0.015(4) 0.018(5) 0.009(4) 0.007(4) 0.008(4)
C10 0.013(5) 0.025(5) 0.027(5) 0.001(4) 0.004(4) 0.007(4)
N8 0.016(4) 0.020(4) 0.022(4) -0.001(4) 0.004(4) -0.002(4)
N2 0.018(4) 0.021(4) 0.027(5) 0.007(4) 0.009(4) 0.012(4)
C27 0.018(5) 0.024(5) 0.031(6) 0.014(5) 0.008(4) 0.011(4)
C33 0.019(5) 0.010(4) 0.024(5) -0.005(4) -0.002(4) 0.009(4)
C34 0.023(5) 0.014(4) 0.016(5) 0.000(4) 0.006(4) 0.007(4)
C31 0.018(5) 0.015(4) 0.022(5) 0.002(4) 0.002(4) 0.002(4)
C8 0.019(4) 0.009(3) 0.015(4) -0.005(3) 0.002(3) 0.008(3)
C11 0.019(5) 0.019(4) 0.026(5) -0.003(4) 0.005(4) 0.010(4)
C29 0.028(5) 0.017(4) 0.021(5) 0.009(4) 0.013(4) 0.011(4)
C25 0.017(5) 0.017(4) 0.023(5) 0.006(4) 0.005(4) 0.006(4)
C30 0.011(4) 0.013(4) 0.018(4) -0.004(4) -0.002(3) 0.005(4)
C58 0.049(8) 0.015(4) 0.014(5) -0.004(4) 0.005(5) 0.011(5)
C19 0.029(6) 0.019(5) 0.029(6) 0.010(4) 0.006(5) 0.012(5)
C3 0.024(6) 0.017(5) 0.026(6) 0.005(4) 0.001(4) -0.002(4)
C26 0.013(5) 0.030(6) 0.036(6) 0.012(5) 0.007(5) 0.006(4)
N4 0.018(4) 0.018(4) 0.032(5) 0.014(4) 0.011(4) 0.006(3)
C48 0.031(6) 0.019(5) 0.015(5) 0.002(4) -0.005(4) 0.006(5)
C15 0.015(5) 0.024(5) 0.028(6) 0.009(5) 0.003(4) -0.002(4)
C56 0.031(6) 0.024(5) 0.015(5) 0.003(4) 0.003(4) 0.013(5)
C23 0.017(5) 0.023(5) 0.015(4) 0.007(4) 0.003(4) 0.007(4)
C6 0.025(5) 0.015(4) 0.017(5) 0.005(4) 0.005(4) 0.006(4)
C45 0.026(5) 0.023(5) 0.013(4) 0.013(4) 0.009(4) 0.015(4)
C38 0.038(7) 0.015(4) 0.022(5) 0.007(4) 0.008(5) 0.002(5)
C67 0.032(6) 0.026(5) 0.022(5) 0.008(4) 0.010(5) 0.019(5)
C63 0.019(5) 0.013(4) 0.028(5) -0.001(4) 0.002(4) 0.005(4)
C37 0.029(6) 0.020(5) 0.026(5) 0.013(4) 0.009(5) 0.008(4)
C50 0.026(5) 0.027(5) 0.023(5) 0.014(4) 0.008(4) 0.015(5)
B1 0.025(6) 0.020(5) 0.022(5) 0.012(5) 0.010(5) 0.006(5)
C46 0.023(5) 0.029(5) 0.011(4) 0.007(4) 0.003(4) 0.010(4)
C44 0.022(5) 0.010(4) 0.028(5) 0.006(4) 0.008(4) 0.004(4)
C60 0.051(8) 0.016(5) 0.033(6) 0.001(5) 0.032(6) 0.002(5)
C36 0.019(5) 0.017(4) 0.019(5) 0.004(4) 0.007(4) 0.007(4)
C14 0.018(5) 0.020(4) 0.023(5) 0.010(4) 0.011(4) 0.008(4)
C47 0.020(5) 0.019(5) 0.024(5) 0.005(4) 0.001(4) -0.002(4)
C32 0.024(5) 0.006(4) 0.021(5) -0.004(4) -0.002(4) 0.001(4)
C68 0.022(5) 0.022(5) 0.024(5) 0.008(4) 0.009(4) 0.015(4)
C43 0.023(5) 0.013(4) 0.032(6) 0.009(4) 0.004(4) 0.005(4)
C41 0.021(5) 0.032(6) 0.026(5) -0.001(5) 0.008(4) 0.012(5)
C18 0.027(6) 0.021(5) 0.028(5) 0.008(4) 0.004(5) 0.015(5)
C61 0.041(7) 0.023(5) 0.060(9) 0.019(6) 0.032(7) 0.020(5)
C39 0.029(6) 0.026(5) 0.016(5) 0.008(4) 0.011(4) 0.002(5)
C7 0.024(5) 0.023(5) 0.024(5) 0.011(4) 0.008(4) 0.015(4)
C4 0.055(9) 0.012(5) 0.037(7) 0.009(5) 0.015(6) 0.007(5)
C52 0.035(6) 0.020(5) 0.022(5) 0.006(4) 0.014(5) 0.009(5)
C21 0.024(5) 0.031(5) 0.023(5) 0.007(5) 0.009(4) 0.014(5)
C17 0.010(4) 0.022(5) 0.028(5) -0.002(4) -0.002(4) 0.004(4)
C16 0.021(5) 0.032(6) 0.028(6) 0.007(5) 0.015(5) 0.011(5)
C20 0.028(6) 0.030(6) 0.027(6) 0.019(5) 0.015(5) 0.008(5)
C62 0.048(8) 0.022(5) 0.053(8) 0.023(6) 0.030(7) 0.021(6)
C49 0.044(7) 0.035(6) 0.021(5) 0.011(5) 0.013(5) 0.030(6)
C55 0.024(6) 0.026(5) 0.031(6) 0.012(5) 0.012(5) 0.014(5)
C51 0.017(5) 0.021(5) 0.015(4) 0.008(4) 0.005(4) 0.006(4)
C59 0.045(7) 0.017(5) 0.024(6) 0.005(4) 0.012(5) 0.008(5)
C40 0.022(6) 0.036(6) 0.031(6) 0.003(5) 0.017(5) 0.007(5)
C28 0.019(5) 0.016(4) 0.015(4) 0.007(4) 0.004(4) 0.001(4)
C53 0.035(6) 0.015(5) 0.033(6) 0.002(5) 0.011(5) 0.007(5)
C22 0.017(5) 0.025(5) 0.025(5) 0.009(4) 0.008(4) 0.010(4)
C42 0.017(5) 0.020(5) 0.033(6) 0.004(5) 0.001(4) 0.007(4)
C5 0.044(7) 0.019(5) 0.027(6) 0.010(5) 0.009(5) 0.017(5)
C54 0.034(6) 0.029(6) 0.034(6) 0.016(5) 0.015(5) 0.022(5)
C64 0.040(7) 0.016(5) 0.040(7) 0.006(5) -0.008(6) 0.007(5)
C65 0.033(7) 0.020(5) 0.036(7) -0.006(5) -0.018(5) 0.011(5)
C66 0.030(6) 0.032(6) 0.024(6) -0.001(5) -0.002(5) 0.018(5)
C82 0.012(4) 0.016(4) 0.015(4) -0.003(4) 0.004(4) 0.004(4)
C71 0.021(5) 0.043(7) 0.021(5) 0.006(5) 0.004(4) 0.017(5)
C80 0.020(5) 0.021(5) 0.017(5) 0.009(4) 0.009(4) 0.008(4)
C73 0.032(7) 0.018(5) 0.055(8) 0.010(6) 0.015(6) 0.004(5)
C75 0.020(5) 0.019(4) 0.023(5) 0.012(4) 0.008(4) 0.007(4)
B2 0.025(6) 0.014(4) 0.020(5) 0.008(4) 0.008(5) 0.012(4)
C81 0.021(5) 0.016(4) 0.019(5) 0.010(4) 0.005(4) 0.012(4)
C84 0.023(5) 0.024(5) 0.024(5) 0.014(4) 0.010(4) 0.004(4)
C86 0.022(5) 0.027(5) 0.023(5) 0.013(4) 0.008(4) 0.015(4)
C70 0.027(6) 0.023(5) 0.018(5) 0.003(4) 0.005(4) 0.009(5)
C89 0.029(6) 0.027(5) 0.034(6) 0.001(5) 0.003(5) 0.017(5)
C87 0.021(5) 0.018(4) 0.021(5) 0.009(4) 0.007(4) 0.010(4)
C77 0.035(6) 0.018(4) 0.039(6) 0.015(5) 0.024(5) 0.015(5)
C88 0.022(5) 0.022(5) 0.025(5) 0.007(4) 0.006(4) 0.010(4)
C91 0.041(7) 0.051(7) 0.020(5) 0.017(5) 0.019(5) 0.030(6)
C92 0.032(6) 0.023(5) 0.021(5) 0.007(4) 0.010(5) 0.014(5)
C79 0.020(5) 0.029(5) 0.029(5) 0.015(5) 0.011(4) 0.014(4)
C69 0.016(5) 0.023(5) 0.018(5) 0.003(4) 0.001(4) 0.006(4)
C78 0.018(5) 0.029(5) 0.053(7) 0.029(6) 0.015(5) 0.014(5)
C83 0.019(5) 0.028(5) 0.016(5) 0.008(4) 0.005(4) 0.010(4)
C85 0.024(6) 0.028(5) 0.032(6) 0.013(5) 0.005(5) 0.014(5)
C74 0.028(6) 0.027(6) 0.039(7) 0.013(5) 0.018(5) 0.009(5)
C76 0.027(6) 0.020(5) 0.025(5) 0.010(4) 0.011(5) 0.010(4)
C72 0.020(6) 0.035(6) 0.027(6) 0.001(5) 0.004(5) 0.003(5)
C90 0.048(8) 0.037(6) 0.024(6) 0.005(5) 0.011(6) 0.028(6)

loop_
_atom_type_symbol
_atom_type_description
_atom_type_scat_dispersion_real
_atom_type_scat_dispersion_imag
_atom_type_scat_source
C C 0.0033 0.0016 'International Tables Vol C Tables 4.2.6.8 and 6.1.1.4'
H H 0.0000 0.0000 'International Tables Vol C Tables 4.2.6.8 and 6.1.1.4'
B B 0.0013 0.0007 'International Tables Vol C Tables 4.2.6.8 and 6.1.1.4'
N N 0.0061 0.0033 'International Tables Vol C Tables 4.2.6.8 and 6.1.1.4'
O O 0.0106 0.0060 'International Tables Vol C Tables 4.2.6.8 and 6.1.1.4'
F F 0.0171 0.0103 'International Tables Vol C Tables 4.2.6.8 and 6.1.1.4'
Mn Mn 0.3368 0.7283 'International Tables Vol C Tables 4.2.6.8 and 6.1.1.4'
Br Br -0.2901 2.4595 'International Tables Vol C Tables 4.2.6.8 and 6.1.1.4'

loop_
_geom_angle_atom_site_label_1
_geom_angle_atom_site_label_2
_geom_angle_atom_site_label_3
_geom_angle
_geom_angle_site_symmetry_1
_geom_angle_site_symmetry_3
_geom_angle_publ_flag
O1 Mn1 O2 176.7(3) . . ?
O1 Mn1 N2 90.2(3) . . ?
O2 Mn1 N2 86.6(3) . . ?
O1 Mn1 N1 88.3(3) . . ?
O2 Mn1 N1 92.6(3) . . ?
N2 Mn1 N1 112.7(3) . . ?
O1 Mn1 N3 85.2(3) . . ?
O2 Mn1 N3 95.0(3) . . ?
N2 Mn1 N3 86.3(3) . . ?
N1 Mn1 N3 159.9(3) . . ?
O1 Mn1 N4 95.3(3) . . ?
O2 Mn1 N4 87.9(3) . . ?
N2 Mn1 N4 163.9(3) . . ?
N1 Mn1 N4 82.6(3) . . ?
N3 Mn1 N4 79.1(3) . . ?
O3 Mn2 O4 177.3(3) . . ?
O3 Mn2 N5 90.4(3) . . ?
O4 Mn2 N5 87.5(3) . . ?
O3 Mn2 N6 88.0(3) . . ?
O4 Mn2 N6 94.3(3) . . ?
N5 Mn2 N6 110.5(3) . . ?
O3 Mn2 N7 95.5(3) . . ?
O4 Mn2 N7 86.2(3) . . ?
N5 Mn2 N7 165.1(4) . . ?
N6 Mn2 N7 83.4(3) . . ?
O3 Mn2 N8 85.1(3) . . ?
O4 Mn2 N8 93.2(3) . . ?
N5 Mn2 N8 86.4(3) . . ?
N6 Mn2 N8 161.8(3) . . ?
N7 Mn2 N8 80.5(4) . . ?
C1 O1 Mn1 126.1(7) . . ?
C23 O3 Mn2 127.8(6) . . ?
C30 O4 Mn2 123.8(6) . . ?
C8 O2 Mn1 123.5(6) . . ?
F2 C9 C10 121.1(9) . . ?
F2 C9 C8 116.9(9) . . ?
C10 C9 C8 121.9(10) . . ?
C36 N5 C44 117.5(9) . . ?
C36 N5 Mn2 122.6(7) . . ?
C44 N5 Mn2 119.3(6) . . ?
C11 C12 C13 119.4(9) . . ?
C18 N3 C17 110.2(8) . . ?
C18 N3 Mn1 107.2(6) . . ?
C17 N3 Mn1 117.2(6) . . ?
F3 C24 C25 119.1(8) . . ?
F3 C24 C23 116.5(8) . . ?
C25 C24 C23 124.4(9) . . ?
C62 C57 C58 115.0(10) . . ?
C62 C57 B1 122.5(10) . . ?
C58 C57 B1 122.5(11) . . ?
C7 N1 C22 116.8(9) . . ?
C7 N1 Mn1 123.8(7) . . ?
C22 N1 Mn1 118.5(6) . . ?
C8 C13 C12 121.1(9) . . ?
C8 C13 C14 121.6(9) . . ?
C12 C13 C14 117.3(9) . . ?
F1 C2 C3 119.0(10) . . ?
F1 C2 C1 116.4(9) . . ?
C3 C2 C1 124.6(10) . . ?
C29 N6 C37 115.6(9) . . ?
C29 N6 Mn2 125.1(7) . . ?
C37 N6 Mn2 117.3(7) . . ?
C30 C35 C34 120.9(8) . . ?
C30 C35 C36 120.7(8) . . ?
C34 C35 C36 117.9(9) . . ?
C39 N7 C40 110.9(8) . . ?
C39 N7 Mn2 118.1(6) . . ?
C40 N7 Mn2 108.1(7) . . ?
O1 C1 C2 120.0(9) . . ?
O1 C1 C6 123.8(9) . . ?
C2 C1 C6 116.1(9) . . ?
C9 C10 C11 120.4(10) . . ?
C41 N8 C42 113.3(9) . . ?
C41 N8 Mn2 107.1(7) . . ?
C42 N8 Mn2 115.8(6) . . ?
C14 N2 C15 118.0(9) . . ?
C14 N2 Mn1 123.6(7) . . ?
C15 N2 Mn1 118.2(7) . . ?
C26 C27 C28 120.1(10) . . ?
C34 C33 C32 121.4(9) . . ?
C34 C33 Br4 120.4(8) . . ?
C32 C33 Br4 118.3(7) . . ?
C33 C34 C35 119.4(9) . . ?
F4 C31 C32 118.8(9) . . ?
F4 C31 C30 118.8(9) . . ?
C32 C31 C30 122.4(9) . . ?
O2 C8 C13 124.8(9) . . ?
O2 C8 C9 118.8(9) . . ?
C13 C8 C9 116.4(9) . . ?
C12 C11 C10 120.5(11) . . ?
C12 C11 Br2 120.2(8) . . ?
C10 C11 Br2 119.4(8) . . ?
N6 C29 C28 124.0(10) . . ?
C26 C25 C24 116.7(9) . . ?
O4 C30 C31 118.6(9) . . ?
O4 C30 C35 123.8(8) . . ?
C31 C30 C35 117.6(8) . . ?
C59 C58 C57 122.5(13) . . ?
N4 C19 C18 108.4(8) . . ?
C2 C3 C4 117.6(11) . . ?
C25 C26 C27 122.1(10) . . ?
C25 C26 Br3 118.8(8) . . ?
C27 C26 Br3 119.1(9) . . ?
C20 N4 C19 111.3(8) . . ?
C20 N4 Mn1 116.9(7) . . ?
C19 N4 Mn1 108.3(6) . . ?
C49 C48 C47 120.1(10) . . ?
N2 C15 C16 110.7(8) . . ?
C55 C56 C51 124.2(10) . . ?
O3 C23 C28 125.4(9) . . ?
O3 C23 C24 118.7(9) . . ?
C28 C23 C24 115.8(9) . . ?
C5 C6 C1 119.1(10) . . ?
C5 C6 C7 117.9(10) . . ?
C1 C6 C7 122.5(9) . . ?
C46 C45 C50 115.3(9) . . ?
C46 C45 B1 122.0(9) . . ?
C50 C45 B1 122.4(9) . . ?
C37 C38 C39 116.7(10) . . ?
C66 C67 C68 120.7(10) . . ?
C68 C63 C64 114.0(11) . . ?
C68 C63 B1 122.9(9) . . ?
C64 C63 B1 123.1(10) . . ?
C38 C37 N6 109.2(9) . . ?
C45 C50 C49 122.7(10) . . ?
C45 B1 C63 108.9(9) . . ?
C45 B1 C51 110.1(9) . . ?
C63 B1 C51 111.5(9) . . ?
C45 B1 C57 110.7(8) . . ?
C63 B1 C57 109.2(9) . . ?
C51 B1 C57 106.5(9) . . ?
C47 C46 C45 123.3(10) . . ?
N5 C44 C43 109.7(8) . . ?
C61 C60 C59 117.5(10) . . ?
N5 C36 C35 124.1(9) . . ?
N2 C14 C13 122.9(9) . . ?
C46 C47 C48 119.9(10) . . ?
C31 C32 C33 118.3(8) . . ?
C63 C68 C67 123.7(10) . . ?
C42 C43 C44 116.3(9) . . ?
N8 C41 C40 110.6(9) . . ?
N3 C18 C19 109.9(9) . . ?
C62 C61 C60 121.2(13) . . ?
N7 C39 C38 113.3(8) . . ?
N1 C7 C6 124.0(9) . . ?
C5 C4 C3 121.3(10) . . ?
C5 C4 Br1 120.0(10) . . ?
C3 C4 Br1 118.7(9) . . ?
C53 C52 C51 122.7(11) . . ?
C22 C21 C20 113.6(9) . . ?
N3 C17 C16 111.3(9) . . ?
C15 C16 C17 116.5(9) . . ?
N4 C20 C21 112.2(8) . . ?
C61 C62 C57 123.0(13) . . ?
C48 C49 C50 118.6(10) . . ?
C56 C55 C54 119.6(11) . . ?
C52 C51 C56 114.3(10) . . ?
C52 C51 B1 124.5(10) . . ?
C56 C51 B1 120.2(9) . . ?
C58 C59 C60 120.6(12) . . ?
N7 C40 C41 108.9(8) . . ?
C27 C28 C23 120.7(9) . . ?
C27 C28 C29 117.7(10) . . ?
C23 C28 C29 121.4(9) . . ?
C52 C53 C54 121.3(10) . . ?
N1 C22 C21 109.7(9) . . ?
N8 C42 C43 113.7(9) . . ?
C4 C5 C6 121.2(11) . . ?
C55 C54 C53 117.9(11) . . ?
C65 C64 C63 122.8(11) . . ?
C64 C65 C66 120.3(11) . . ?
C67 C66 C65 118.5(11) . . ?
C83 C82 C81 123.5(9) . . ?
C72 C71 C70 120.8(11) . . ?
C75 C80 C79 124.2(10) . . ?
C74 C73 C72 121.3(11) . . ?
C80 C75 C76 113.5(10) . . ?
C80 C75 B2 123.0(9) . . ?
C76 C75 B2 123.6(10) . . ?
C75 B2 C87 108.1(8) . . ?
C75 B2 C69 112.4(8) . . ?
C87 B2 C69 107.8(8) . . ?
C75 B2 C81 109.2(8) . . ?
C87 B2 C81 111.0(7) . . ?
C69 B2 C81 108.4(8) . . ?
C82 C81 C86 113.3(9) . . ?
C82 C81 B2 124.7(8) . . ?
C86 C81 B2 121.9(8) . . ?
C85 C84 C83 117.9(9) . . ?
C85 C86 C81 123.1(10) . . ?
C69 C70 C71 122.7(11) . . ?
C90 C89 C88 120.5(11) . . ?
C92 C87 C88 114.7(9) . . ?
C92 C87 B2 120.5(9) . . ?
C88 C87 B2 124.5(9) . . ?
C78 C77 C76 117.6(10) . . ?
C89 C88 C87 122.9(10) . . ?
C90 C91 C92 119.9(11) . . ?
C91 C92 C87 122.4(11) . . ?
C78 C79 C80 120.2(11) . . ?
C70 C69 C74 115.7(10) . . ?
C70 C69 B2 119.8(9) . . ?
C74 C69 B2 123.9(10) . . ?
C79 C78 C77 119.6(10) . . ?
C84 C83 C82 120.3(9) . . ?
C84 C85 C86 121.6(10) . . ?
C73 C74 C69 121.8(12) . . ?
C75 C76 C77 124.8(11) . . ?
C71 C72 C73 117.7(11) . . ?
C89 C90 C91 119.5(11) . . ?

loop_
_geom_bond_atom_site_label_1
_geom_bond_atom_site_label_2
_geom_bond_distance
_geom_bond_site_symmetry_2
_geom_bond_publ_flag
Br4 C33 1.901(10) . ?
Br2 C11 1.904(12) . ?
Mn1 O1 1.871(7) . ?
Mn1 O2 1.872(7) . ?
Mn1 N2 2.108(9) . ?
Mn1 N1 2.122(8) . ?
Mn1 N3 2.221(9) . ?
Mn1 N4 2.236(9) . ?
Mn2 O3 1.869(7) . ?
Mn2 O4 1.876(7) . ?
Mn2 N5 2.084(9) . ?
Mn2 N6 2.124(9) . ?
Mn2 N7 2.191(8) . ?
Mn2 N8 2.214(10) . ?
Br1 C4 1.888(11) . ?
Br3 C26 1.909(11) . ?
O1 C1 1.314(11) . ?
F3 C24 1.354(11) . ?
F1 C2 1.369(13) . ?
O3 C23 1.316(12) . ?
O4 C30 1.350(11) . ?
O2 C8 1.319(12) . ?
F2 C9 1.342(12) . ?
F4 C31 1.327(12) . ?
C9 C10 1.368(15) . ?
C9 C8 1.422(14) . ?
N5 C36 1.302(13) . ?
N5 C44 1.484(12) . ?
C12 C11 1.368(15) . ?
C12 C13 1.428(15) . ?
N3 C18 1.469(14) . ?
N3 C17 1.506(13) . ?
C24 C25 1.371(14) . ?
C24 C23 1.426(14) . ?
C57 C62 1.394(18) . ?
C57 C58 1.426(16) . ?
C57 B1 1.676(15) . ?
N1 C7 1.283(13) . ?
N1 C22 1.479(12) . ?
C13 C8 1.394(14) . ?
C13 C14 1.460(13) . ?
C2 C3 1.381(15) . ?
C2 C1 1.404(14) . ?
N6 C29 1.273(14) . ?
N6 C37 1.494(12) . ?
C35 C30 1.401(14) . ?
C35 C34 1.402(13) . ?
C35 C36 1.460(13) . ?
N7 C39 1.470(14) . ?
N7 C40 1.505(15) . ?
C1 C6 1.430(14) . ?
C10 C11 1.379(16) . ?
N8 C41 1.468(14) . ?
N8 C42 1.481(14) . ?
N2 C14 1.263(14) . ?
N2 C15 1.492(14) . ?
C27 C26 1.387(15) . ?
C27 C28 1.386(14) . ?
C33 C34 1.373(13) . ?
C33 C32 1.395(15) . ?
C31 C32 1.388(14) . ?
C31 C30 1.392(13) . ?
C29 C28 1.467(13) . ?
C25 C26 1.370(15) . ?
C58 C59 1.357(16) . ?
C19 N4 1.483(13) . ?
C19 C18 1.512(16) . ?
C3 C4 1.380(19) . ?
N4 C20 1.470(14) . ?
C48 C49 1.383(17) . ?
C48 C47 1.391(17) . ?
C15 C16 1.512(17) . ?
C56 C55 1.388(16) . ?
C56 C51 1.417(15) . ?
C23 C28 1.393(15) . ?
C6 C5 1.411(14) . ?
C6 C7 1.442(14) . ?
C45 C46 1.395(14) . ?
C45 C50 1.411(14) . ?
C45 B1 1.627(15) . ?
C38 C37 1.493(15) . ?
C38 C39 1.533(18) . ?
C67 C66 1.352(16) . ?
C67 C68 1.399(16) . ?
C63 C68 1.390(15) . ?
C63 C64 1.419(15) . ?
C63 B1 1.646(18) . ?
C50 C49 1.423(16) . ?
B1 C51 1.653(17) . ?
C46 C47 1.386(15) . ?
C44 C43 1.520(15) . ?
C60 C61 1.38(2) . ?
C60 C59 1.42(2) . ?
C43 C42 1.494(16) . ?
C41 C40 1.511(18) . ?
C61 C62 1.373(16) . ?
C4 C5 1.374(18) . ?
C52 C53 1.387(17) . ?
C52 C51 1.410(14) . ?
C21 C22 1.506(15) . ?
C21 C20 1.549(16) . ?
C17 C16 1.526(16) . ?
C55 C54 1.403(16) . ?
C53 C54 1.404(18) . ?
C64 C65 1.383(18) . ?
C65 C66 1.403(18) . ?
C82 C83 1.393(14) . ?
C82 C81 1.399(13) . ?
C71 C72 1.373(18) . ?
C71 C70 1.402(16) . ?
C80 C75 1.379(15) . ?
C80 C79 1.404(15) . ?
C73 C74 1.384(18) . ?
C73 C72 1.40(2) . ?
C75 C76 1.403(15) . ?
C75 B2 1.638(15) . ?
B2 C87 1.639(15) . ?
B2 C69 1.655(16) . ?
B2 C81 1.659(14) . ?
C81 C86 1.412(13) . ?
C84 C85 1.361(16) . ?
C84 C83 1.381(15) . ?
C86 C85 1.381(15) . ?
C70 C69 1.388(16) . ?
C89 C90 1.354(18) . ?
C89 C88 1.394(16) . ?
C87 C92 1.403(14) . ?
C87 C88 1.407(15) . ?
C77 C78 1.400(18) . ?
C77 C76 1.413(16) . ?
C91 C90 1.387(19) . ?
C91 C92 1.402(15) . ?
C79 C78 1.363(17) . ?
C69 C74 1.412(15) . ?
